data_4509899
loop_
_publ_author_name
'Zhang, Chuanlei'
'Zhang, Mingdao'
'Qin, Ling'
'Zheng, Hegen'

_publ_section_title
;
 Crystal Structures and Spectroscopic Properties of Metal--Organic
 Frameworks Based on Rigid Ligands with Flexible Functional Groups
;
_journal_issue 2
_journal_name_full 'Crystal Growth &amp; Design'
_journal_page_first 491
_journal_paper_doi 10.1021/cg401149h
_journal_volume 14
_journal_year 2014
_chemical_formula_sum 'C32 H36 Co N4 O10'
_chemical_formula_weight 695.58
_chemical_name_systematic
; 
 ? 
;
_space_group_IT_number 2
_symmetry_cell_setting triclinic
_symmetry_space_group_name_Hall '-P 1'
_symmetry_space_group_name_H-M 'P -1'
_atom_sites_solution_hydrogens geom
_atom_sites_solution_primary direct
_atom_sites_solution_secondary difmap
_audit_creation_method SHELXL-97
_cell_angle_alpha 108.061(2)
_cell_angle_beta 92.203(3)
_cell_angle_gamma 99.553(3)
_cell_formula_units_Z 1
_cell_length_a 7.2562(14)
_cell_length_b 10.207(2)
_cell_length_c 11.423(2)
_cell_measurement_reflns_used 2487
_cell_measurement_temperature 293(2)
_cell_measurement_theta_max 27.21
_cell_measurement_theta_min 2.35
_cell_volume 789.5(3)
_computing_cell_refinement 'Bruker SMART'
_computing_data_collection 'Bruker SMART'
_computing_data_reduction 'Bruker SAINT'
_computing_molecular_graphics 'Bruker SHELXTL'
_computing_publication_material 'Bruker SHELXTL'
_computing_structure_refinement 'SHELXL-97 (Sheldrick, 1997)'
_computing_structure_solution 'SHELXS-97 (Sheldrick, 1990)'
_diffrn_ambient_temperature 293(2)
_diffrn_measured_fraction_theta_full 0.982
_diffrn_measured_fraction_theta_max 0.982
_diffrn_measurement_device_type 'CCD area detector'
_diffrn_measurement_method 'phi and omega scans'
_diffrn_radiation_monochromator graphite
_diffrn_radiation_source 'fine-focus sealed tube'
_diffrn_radiation_type MoK\a
_diffrn_radiation_wavelength 0.71073
_diffrn_reflns_av_R_equivalents 0.0496
_diffrn_reflns_av_sigmaI/netI 0.0680
_diffrn_reflns_limit_h_max 8
_diffrn_reflns_limit_h_min -9
_diffrn_reflns_limit_k_max 13
_diffrn_reflns_limit_k_min -12
_diffrn_reflns_limit_l_max 14
_diffrn_reflns_limit_l_min -14
_diffrn_reflns_number 7081
_diffrn_reflns_theta_full 27.40
_diffrn_reflns_theta_max 27.40
_diffrn_reflns_theta_min 1.88
_exptl_absorpt_coefficient_mu 0.608
_exptl_absorpt_correction_T_max 0.8677
_exptl_absorpt_correction_T_min 0.8481
_exptl_absorpt_correction_type multi-scan
_exptl_absorpt_process_details 'SADABS; Bruker, 2000'
_exptl_crystal_density_diffrn 1.463
_exptl_crystal_density_meas 1.463
_exptl_crystal_density_method 'not measured'
_exptl_crystal_F_000 363
_exptl_crystal_size_max 0.28
_exptl_crystal_size_mid 0.26
_exptl_crystal_size_min 0.24
_refine_diff_density_max 0.827
_refine_diff_density_min -0.630
_refine_diff_density_rms 0.086
_refine_ls_extinction_method none
_refine_ls_goodness_of_fit_ref 1.014
_refine_ls_hydrogen_treatment mixed
_refine_ls_matrix_type full
_refine_ls_number_parameters 246
_refine_ls_number_reflns 3528
_refine_ls_number_restraints 24
_refine_ls_restrained_S_all 1.014
_refine_ls_R_factor_all 0.0562
_refine_ls_R_factor_gt 0.0500
_refine_ls_shift/su_max 0.000
_refine_ls_shift/su_mean 0.000
_refine_ls_structure_factor_coef Fsqd
_refine_ls_weighting_details 'calc w=1/[\s^2^(Fo^2^)+(0.0648P)^2^+0.6661P] where P=(Fo^2^+2Fc^2^)/3'
_refine_ls_weighting_scheme calc
_refine_ls_wR_factor_gt 0.1271
_refine_ls_wR_factor_ref 0.1324
_reflns_number_gt 3143
_reflns_number_total 3528
_reflns_threshold_expression >2sigma(I)
_cod_data_source_file cg401149h_si_002.cif
_cod_data_source_block 3
_cod_depositor_comments
;
The following automatic conversions were performed:

'_symmetry_cell_setting' value 'Triclinic' changed to 'triclinic'
according to
/usr/data/users/saulius/automatic-downloads/current/ACS/lib/dictionaries/cif_core.dic
dictionary named 'cif_core.dic' version 2.4.2 from 2011-04-26.

Automatic conversion script
Id: cif_fix_values 2281 2013-09-26 08:29:07Z andrius 
;
_cod_original_sg_symbol_H-M P-1
_cod_database_code 4509899

loop_
_symmetry_equiv_pos_as_xyz
'x, y, z'
'-x, -y, -z'

loop_
_atom_site_label
_atom_site_type_symbol
_atom_site_fract_x
_atom_site_fract_y
_atom_site_fract_z
_atom_site_U_iso_or_equiv
_atom_site_adp_type
_atom_site_occupancy
_atom_site_symmetry_multiplicity
_atom_site_calc_flag
_atom_site_refinement_flags
_atom_site_disorder_assembly
_atom_site_disorder_group
Co1 Co 0.5000 0.5000 0.5000 0.01324(15) Uani 1 2 d S . .
O1 O 0.7402(3) 0.1271(2) -0.08648(16) 0.0315(4) Uani 1 1 d . . .
O2 O 0.7029(2) 0.67426(16) 0.50571(15) 0.0184(3) Uani 1 1 d . . .
O3 O 0.6914(2) 0.44813(17) 0.61544(16) 0.0201(4) Uani 1 1 d . . .
H3B H 0.698(4) 0.485(3) 0.693(3) 0.024 Uiso 1 1 d . . .
H3A H 0.6554 0.3642 0.6145 0.030 Uiso 1 1 d . . .
N1 N 0.6258(3) 0.3694(2) 0.35015(17) 0.0170(4) Uani 1 1 d . . .
C11 C 0.8444(3) 0.8940(2) 0.4891(2) 0.0170(4) Uani 1 1 d . . .
C12 C 1.0259(3) 0.8715(2) 0.5082(2) 0.0198(5) Uani 1 1 d . . .
H12 H 1.0438 0.7854 0.5136 0.024 Uiso 1 1 calc R . .
C13 C 0.8200(3) 1.0236(3) 0.4808(2) 0.0218(5) Uani 1 1 d . . .
H13 H 0.6997 1.0397 0.4677 0.026 Uiso 1 1 calc R . .
C10 C 0.6756(3) 0.7800(2) 0.4769(2) 0.0193(5) Uani 1 1 d . . .
C1 C 0.8128(3) 0.3860(2) 0.3545(2) 0.0210(5) Uani 1 1 d . . .
H1 H 0.8836 0.4603 0.4179 0.025 Uiso 1 1 calc R . .
C3 C 0.9070(3) 0.2988(3) 0.2695(2) 0.0208(5) Uani 1 1 d . . .
H3 H 1.0375 0.3131 0.2782 0.025 Uiso 1 1 calc R . .
C4 C 0.8058(3) 0.1899(2) 0.1717(2) 0.0187(5) Uani 1 1 d . . .
C5 C 0.6107(3) 0.1745(3) 0.1652(2) 0.0247(5) Uani 1 1 d . . .
H5 H 0.5367 0.1044 0.1002 0.030 Uiso 1 1 calc R . .
C2 C 0.5276(3) 0.2637(3) 0.2559(2) 0.0219(5) Uani 1 1 d . . .
H2 H 0.3972 0.2497 0.2513 0.026 Uiso 1 1 calc R . .
C7 C 0.8672(3) 0.0603(3) -0.0472(2) 0.0216(5) Uani 1 1 d . . .
C9 C 0.7235(5) 0.1116(3) -0.2157(3) 0.0377(7) Uani 1 1 d . . .
H9A H 0.8445 0.1413 -0.2400 0.057 Uiso 1 1 calc R . .
H9B H 0.6381 0.1682 -0.2311 0.057 Uiso 1 1 calc R . .
H9C H 0.6769 0.0150 -0.2625 0.057 Uiso 1 1 calc R . .
C6 C 0.9036(3) 0.0922(2) 0.0813(2) 0.0199(5) Uani 1 1 d . . .
C8 C 0.9637(3) -0.0318(3) -0.1263(2) 0.0226(5) Uani 1 1 d . . .
H8 H 0.9387 -0.0535 -0.2113 0.027 Uiso 1 1 calc R . .
O4 O 0.5208(2) 0.79841(19) 0.4385(2) 0.0339(5) Uani 1 1 d . . .
N2 N 0.2525(4) 0.3904(3) 0.9317(2) 0.0380(6) Uani 0.543(6) 1 d P A 1
O5 O 0.2702(5) 0.4273(4) 1.1344(2) 0.0802(10) Uani 0.543(6) 1 d P A 1
C14 C 0.2303(14) 0.5369(10) 0.9537(10) 0.081(3) Uani 0.543(6) 1 d PU A 1
H14A H 0.2241 0.5815 1.0405 0.121 Uiso 0.543(6) 1 calc PR A 1
H14B H 0.1167 0.5383 0.9085 0.121 Uiso 0.543(6) 1 calc PR A 1
H14C H 0.3355 0.5863 0.9266 0.121 Uiso 0.543(6) 1 calc PR A 1
C15 C 0.2626(8) 0.3474(6) 1.0287(5) 0.0347(14) Uani 0.543(6) 1 d P A 1
C16 C 0.2670(16) 0.2987(12) 0.8099(10) 0.098(3) Uani 0.543(6) 1 d PU A 1
H16A H 0.2858 0.2095 0.8146 0.147 Uiso 0.543(6) 1 calc PR A 1
H16B H 0.3714 0.3392 0.7753 0.147 Uiso 0.543(6) 1 calc PR A 1
H16C H 0.1535 0.2861 0.7584 0.147 Uiso 0.543(6) 1 calc PR A 1
N2' N 0.2525(4) 0.3904(3) 0.9317(2) 0.0380(6) Uani 0.457(6) 1 d P A 2
O5' O 0.2702(5) 0.4273(4) 1.1344(2) 0.0802(10) Uani 0.457(6) 1 d P A 2
C14' C 0.3148(14) 0.2528(11) 0.9051(10) 0.069(3) Uani 0.457(6) 1 d PU A 2
H14D H 0.3384 0.2345 0.9813 0.103 Uiso 0.457(6) 1 calc PR A 2
H14E H 0.4277 0.2556 0.8641 0.103 Uiso 0.457(6) 1 calc PR A 2
H14F H 0.2183 0.1797 0.8528 0.103 Uiso 0.457(6) 1 calc PR A 2
C15' C 0.2516(13) 0.4703(10) 1.0455(7) 0.058(2) Uani 0.457(6) 1 d P A 2
C16' C 0.2144(14) 0.4285(11) 0.8251(9) 0.066(3) Uani 0.457(6) 1 d PU A 2
H16D H 0.1737 0.5171 0.8494 0.100 Uiso 0.457(6) 1 calc PR A 2
H16E H 0.1176 0.3582 0.7703 0.100 Uiso 0.457(6) 1 calc PR A 2
H16F H 0.3263 0.4361 0.7836 0.100 Uiso 0.457(6) 1 calc PR A 2

loop_
_atom_site_aniso_label
_atom_site_aniso_U_11
_atom_site_aniso_U_22
_atom_site_aniso_U_33
_atom_site_aniso_U_23
_atom_site_aniso_U_13
_atom_site_aniso_U_12
Co1 0.0150(2) 0.0102(2) 0.0139(2) 0.00236(15) 0.00320(15) 0.00303(15)
O1 0.0409(11) 0.0405(11) 0.0184(9) 0.0066(8) 0.0032(8) 0.0281(9)
O2 0.0186(8) 0.0138(8) 0.0235(8) 0.0070(6) 0.0031(6) 0.0028(6)
O3 0.0225(8) 0.0174(8) 0.0200(8) 0.0063(7) 0.0004(6) 0.0028(6)
N1 0.0193(9) 0.0153(9) 0.0158(9) 0.0028(7) 0.0037(7) 0.0054(7)
C11 0.0175(10) 0.0157(10) 0.0178(10) 0.0053(8) 0.0025(8) 0.0031(8)
C12 0.0226(11) 0.0117(10) 0.0273(12) 0.0083(9) 0.0025(9) 0.0046(9)
C13 0.0179(11) 0.0194(11) 0.0294(13) 0.0087(9) 0.0021(9) 0.0054(9)
C10 0.0203(11) 0.0130(10) 0.0234(11) 0.0038(8) 0.0046(9) 0.0029(8)
C1 0.0213(11) 0.0206(11) 0.0168(11) -0.0005(9) 0.0023(9) 0.0047(9)
C3 0.0164(10) 0.0237(12) 0.0188(11) 0.0008(9) 0.0022(8) 0.0056(9)
C4 0.0229(11) 0.0176(11) 0.0159(10) 0.0031(8) 0.0049(8) 0.0081(9)
C5 0.0218(12) 0.0236(12) 0.0203(12) -0.0043(9) -0.0008(9) 0.0034(10)
C2 0.0172(11) 0.0214(12) 0.0217(12) -0.0010(9) 0.0027(9) 0.0035(9)
C7 0.0245(12) 0.0233(12) 0.0173(11) 0.0036(9) 0.0022(9) 0.0106(10)
C9 0.0532(18) 0.0456(17) 0.0224(13) 0.0118(12) 0.0024(12) 0.0298(15)
C6 0.0226(11) 0.0192(11) 0.0153(11) 0.0007(8) 0.0035(8) 0.0059(9)
C8 0.0277(12) 0.0244(12) 0.0148(10) 0.0025(9) 0.0030(9) 0.0095(10)
O4 0.0192(9) 0.0196(9) 0.0651(14) 0.0193(9) -0.0052(8) 0.0012(7)
N2 0.0425(14) 0.0458(15) 0.0273(12) 0.0157(11) 0.0041(10) 0.0045(12)
O5 0.088(2) 0.125(3) 0.0214(13) 0.0132(15) 0.0007(13) 0.024(2)
C14 0.081(3) 0.080(3) 0.082(3) 0.0285(13) 0.0076(10) 0.0154(11)
C15 0.036(3) 0.040(3) 0.036(3) 0.021(2) 0.005(2) 0.011(2)
C16 0.097(4) 0.099(4) 0.096(4) 0.0303(15) 0.0108(11) 0.0167(12)
N2' 0.0425(14) 0.0458(15) 0.0273(12) 0.0157(11) 0.0041(10) 0.0045(12)
O5' 0.088(2) 0.125(3) 0.0214(13) 0.0132(15) 0.0007(13) 0.024(2)
C14' 0.068(3) 0.068(3) 0.069(3) 0.0215(13) 0.0063(10) 0.0135(11)
C15' 0.061(5) 0.075(7) 0.033(4) 0.009(4) 0.000(3) 0.017(4)
C16' 0.068(3) 0.067(3) 0.066(3) 0.0229(13) 0.0058(10) 0.0123(11)

loop_
_atom_type_symbol
_atom_type_description
_atom_type_scat_dispersion_real
_atom_type_scat_dispersion_imag
_atom_type_scat_source
C C 0.0033 0.0016 'International Tables Vol C Tables 4.2.6.8 and 6.1.1.4'
H H 0.0000 0.0000 'International Tables Vol C Tables 4.2.6.8 and 6.1.1.4'
Co Co 0.3494 0.9721 'International Tables Vol C Tables 4.2.6.8 and 6.1.1.4'
N N 0.0061 0.0033 'International Tables Vol C Tables 4.2.6.8 and 6.1.1.4'
O O 0.0106 0.0060 'International Tables Vol C Tables 4.2.6.8 and 6.1.1.4'

loop_
_geom_angle_atom_site_label_1
_geom_angle_atom_site_label_2
_geom_angle_atom_site_label_3
_geom_angle
_geom_angle_site_symmetry_1
_geom_angle_site_symmetry_3
O2 Co1 O2 180.00(6) 2_666 .
O2 Co1 O3 88.52(6) 2_666 2_666
O2 Co1 O3 91.48(6) . 2_666
O2 Co1 O3 91.48(6) 2_666 .
O2 Co1 O3 88.52(6) . .
O3 Co1 O3 180.0 2_666 .
O2 Co1 N1 89.79(7) 2_666 .
O2 Co1 N1 90.21(7) . .
O3 Co1 N1 95.19(7) 2_666 .
O3 Co1 N1 84.81(7) . .
O2 Co1 N1 90.21(7) 2_666 2_666
O2 Co1 N1 89.79(7) . 2_666
O3 Co1 N1 84.81(7) 2_666 2_666
O3 Co1 N1 95.19(7) . 2_666
N1 Co1 N1 180.00(8) . 2_666
C7 O1 C9 117.0(2) . .
C10 O2 Co1 126.62(15) . .
Co1 O3 H3B 120(2) . .
Co1 O3 H3A 109.9 . .
H3B O3 H3A 96.4 . .
C1 N1 C2 116.9(2) . .
C1 N1 Co1 119.09(15) . .
C2 N1 Co1 123.84(15) . .
C13 C11 C12 119.0(2) . .
C13 C11 C10 120.1(2) . .
C12 C11 C10 120.9(2) . .
C13 C12 C11 120.6(2) 2_776 .
C13 C12 H12 119.7 2_776 .
C11 C12 H12 119.7 . .
C12 C13 C11 120.4(2) 2_776 .
C12 C13 H13 119.8 2_776 .
C11 C13 H13 119.8 . .
O4 C10 O2 125.7(2) . .
O4 C10 C11 117.1(2) . .
O2 C10 C11 117.2(2) . .
N1 C1 C3 123.6(2) . .
N1 C1 H1 118.2 . .
C3 C1 H1 118.2 . .
C4 C3 C1 119.6(2) . .
C4 C3 H3 120.2 . .
C1 C3 H3 120.2 . .
C3 C4 C5 116.9(2) . .
C3 C4 C6 120.6(2) . .
C5 C4 C6 122.5(2) . .
C2 C5 C4 119.8(2) . .
C2 C5 H5 120.1 . .
C4 C5 H5 120.1 . .
N1 C2 C5 123.2(2) . .
N1 C2 H2 118.4 . .
C5 C2 H2 118.4 . .
O1 C7 C8 123.9(2) . .
O1 C7 C6 116.8(2) . .
C8 C7 C6 119.3(2) . .
O1 C9 H9A 109.5 . .
O1 C9 H9B 109.5 . .
H9A C9 H9B 109.5 . .
O1 C9 H9C 109.5 . .
H9A C9 H9C 109.5 . .
H9B C9 H9C 109.5 . .
C8 C6 C7 119.2(2) 2_755 .
C8 C6 C4 118.5(2) 2_755 .
C7 C6 C4 122.3(2) . .
C7 C8 C6 121.5(2) . 2_755
C7 C8 H8 119.3 . .
C6 C8 H8 119.3 2_755 .
C15 N2 C16 121.0(6) . .
C15 N2 C14 117.4(5) . .
C16 N2 C14 121.6(6) . .
N2 C14 H14A 109.5 . .
N2 C14 H14B 109.5 . .
H14A C14 H14B 109.5 . .
N2 C14 H14C 109.5 . .
H14A C14 H14C 109.5 . .
H14B C14 H14C 109.5 . .
O5 C15 N2 122.2(5) . .
N2 C16 H16A 109.5 . .
N2 C16 H16B 109.5 . .
H16A C16 H16B 109.5 . .
N2 C16 H16C 109.5 . .
H16A C16 H16C 109.5 . .
H16B C16 H16C 109.5 . .
H14D C14' H14E 109.5 . .
H14D C14' H14F 109.5 . .
H14E C14' H14F 109.5 . .
H16D C16' H16E 109.5 . .
H16D C16' H16F 109.5 . .
H16E C16' H16F 109.5 . .

loop_
_geom_bond_atom_site_label_1
_geom_bond_atom_site_label_2
_geom_bond_distance
_geom_bond_site_symmetry_2
Co1 O2 2.0946(15) 2_666
Co1 O2 2.0946(15) .
Co1 O3 2.1177(17) 2_666
Co1 O3 2.1177(17) .
Co1 N1 2.1564(19) .
Co1 N1 2.1564(19) 2_666
O1 C7 1.372(3) .
O1 C9 1.433(3) .
O2 C10 1.265(3) .
O3 H3B 0.84(3) .
O3 H3A 0.8501 .
N1 C1 1.336(3) .
N1 C2 1.341(3) .
C11 C13 1.395(3) .
C11 C12 1.394(3) .
C11 C10 1.512(3) .
C12 C13 1.386(3) 2_776
C12 H12 0.9300 .
C13 C12 1.386(3) 2_776
C13 H13 0.9300 .
C10 O4 1.254(3) .
C1 C3 1.385(3) .
C1 H1 0.9300 .
C3 C4 1.385(3) .
C3 H3 0.9300 .
C4 C5 1.395(3) .
C4 C6 1.489(3) .
C5 C2 1.382(3) .
C5 H5 0.9300 .
C2 H2 0.9300 .
C7 C8 1.389(3) .
C7 C6 1.405(3) .
C9 H9A 0.9600 .
C9 H9B 0.9600 .
C9 H9C 0.9600 .
C6 C8 1.389(3) 2_755
C8 C6 1.389(3) 2_755
C8 H8 0.9300 .
N2 C15 1.315(6) .
N2 C16 1.435(11) .
N2 C14 1.475(10) .
O5 C15 1.223(6) .
C14 H14A 0.9600 .
C14 H14B 0.9600 .
C14 H14C 0.9600 .
C16 H16A 0.9600 .
C16 H16B 0.9600 .
C16 H16C 0.9600 .
C14' H14D 0.9600 .
C14' H14E 0.9600 .
C14' H14F 0.9600 .
C16' H16D 0.9600 .
C16' H16E 0.9600 .
C16' H16F 0.9600 .

loop_
_geom_torsion_atom_site_label_1
_geom_torsion_atom_site_label_2
_geom_torsion_atom_site_label_3
_geom_torsion_atom_site_label_4
_geom_torsion
_geom_torsion_site_symmetry_1
_geom_torsion_site_symmetry_4
O2 Co1 O2 C10 -17(100) 2_666 .
O3 Co1 O2 C10 16.87(19) 2_666 .
O3 Co1 O2 C10 -163.13(19) . .
N1 Co1 O2 C10 112.07(19) . .
N1 Co1 O2 C10 -67.93(19) 2_666 .
O2 Co1 N1 C1 -138.41(18) 2_666 .
O2 Co1 N1 C1 41.59(18) . .
O3 Co1 N1 C1 133.09(18) 2_666 .
O3 Co1 N1 C1 -46.91(18) . .
N1 Co1 N1 C1 134(100) 2_666 .
O2 Co1 N1 C2 36.25(19) 2_666 .
O2 Co1 N1 C2 -143.75(19) . .
O3 Co1 N1 C2 -52.25(19) 2_666 .
O3 Co1 N1 C2 127.75(19) . .
N1 Co1 N1 C2 -51(100) 2_666 .
C13 C11 C12 C13 0.3(4) . 2_776
C10 C11 C12 C13 179.9(2) . 2_776
C12 C11 C13 C12 -0.3(4) . 2_776
C10 C11 C13 C12 -179.9(2) . 2_776
Co1 O2 C10 O4 -0.6(4) . .
Co1 O2 C10 C11 179.68(13) . .
C13 C11 C10 O4 11.9(3) . .
C12 C11 C10 O4 -167.8(2) . .
C13 C11 C10 O2 -168.4(2) . .
C12 C11 C10 O2 12.0(3) . .
C2 N1 C1 C3 -1.6(4) . .
Co1 N1 C1 C3 173.39(19) . .
N1 C1 C3 C4 2.0(4) . .
C1 C3 C4 C5 -0.3(4) . .
C1 C3 C4 C6 -178.2(2) . .
C3 C4 C5 C2 -1.5(4) . .
C6 C4 C5 C2 176.3(2) . .
C1 N1 C2 C5 -0.4(4) . .
Co1 N1 C2 C5 -175.18(19) . .
C4 C5 C2 N1 2.0(4) . .
C9 O1 C7 C8 -7.1(4) . .
C9 O1 C7 C6 170.8(2) . .
O1 C7 C6 C8 -177.5(2) . 2_755
C8 C7 C6 C8 0.5(4) . 2_755
O1 C7 C6 C4 2.0(3) . .
C8 C7 C6 C4 180.0(2) . .
C3 C4 C6 C8 49.6(3) . 2_755
C5 C4 C6 C8 -128.1(3) . 2_755
C3 C4 C6 C7 -129.8(3) . .
C5 C4 C6 C7 52.4(3) . .
O1 C7 C8 C6 177.3(2) . 2_755
C6 C7 C8 C6 -0.5(4) . 2_755
C16 N2 C15 O5 172.2(6) . .
C14 N2 C15 O5 -6.3(8) . .
